data_7018377
loop_
_publ_author_name
'Forni\'es, Juan'
'Ib\'a\~nez, Susana'
'Lalinde, Elena'
'Mart\'in, Antonio'
'Moreno, M. Teresa'
'Tsipis, Athanassios C.'

_publ_section_title
;
 Benzoquinolateplatinum(ii) complexes as building blocks in the synthesis
 of Pt-Ag extended structures.
;
_journal_issue 12
_journal_name_full 'Dalton transactions (Cambridge, England : 2003)'
_journal_page_first 3439
_journal_page_last 3451
_journal_paper_doi 10.1039/c2dt11885h
_journal_volume 41
_journal_year 2012
_chemical_formula_sum 'C35 H28 Ag F10 N O2 Pt S'
_chemical_formula_weight 1019.60
_chemical_name_systematic
;
?
;
_space_group_IT_number 2
_symmetry_cell_setting triclinic
_symmetry_space_group_name_Hall '-P 1'
_symmetry_space_group_name_H-M 'P -1'
_atom_sites_solution_hydrogens geom
_atom_sites_solution_primary direct
_atom_sites_solution_secondary difmap
_audit_creation_method SHELXL-97
_cell_angle_alpha 80.369(2)
_cell_angle_beta 76.834(2)
_cell_angle_gamma 68.048(2)
_cell_formula_units_Z 2
_cell_length_a 11.0879(14)
_cell_length_b 12.7152(17)
_cell_length_c 13.3809(18)
_cell_measurement_reflns_used 6677
_cell_measurement_temperature 100(2)
_cell_measurement_theta_max 25.0
_cell_measurement_theta_min 2.3
_cell_volume 1696.7(4)
_computing_cell_refinement 'Bruker SMART'
_computing_data_collection 'Bruker SMART'
_computing_data_reduction 'Bruker SAINT'
_computing_molecular_graphics 'Bruker SHELXTL'
_computing_publication_material 'Bruker SHELXTL'
_computing_structure_refinement 'Bruker SHELXTL'
_computing_structure_solution 'Bruker SHELXTL'
_diffrn_ambient_temperature 100(2)
_diffrn_measured_fraction_theta_full 0.987
_diffrn_measured_fraction_theta_max 0.986
_diffrn_measurement_device_type 'CCD area detector'
_diffrn_measurement_method 'omega scans'
_diffrn_radiation_monochromator graphite
_diffrn_radiation_source 'sealed tube'
_diffrn_radiation_type MoK\a
_diffrn_radiation_wavelength 0.71073
_diffrn_reflns_av_R_equivalents 0.0124
_diffrn_reflns_av_sigmaI/netI 0.0234
_diffrn_reflns_limit_h_max 13
_diffrn_reflns_limit_h_min -12
_diffrn_reflns_limit_k_max 15
_diffrn_reflns_limit_k_min -15
_diffrn_reflns_limit_l_max 15
_diffrn_reflns_limit_l_min -7
_diffrn_reflns_number 9235
_diffrn_reflns_theta_full 25.00
_diffrn_reflns_theta_max 25.01
_diffrn_reflns_theta_min 1.57
_exptl_absorpt_coefficient_mu 4.846
_exptl_absorpt_correction_T_max 0.810
_exptl_absorpt_correction_T_min 0.234
_exptl_absorpt_correction_type multi-scan
_exptl_absorpt_process_details 'Bruker SADABS'
_exptl_crystal_colour green
_exptl_crystal_density_diffrn 1.996
_exptl_crystal_density_method 'not measured'
_exptl_crystal_description blocks
_exptl_crystal_F_000 984
_exptl_crystal_size_max .45
_exptl_crystal_size_mid .36
_exptl_crystal_size_min .29
_refine_diff_density_max 1.410
_refine_diff_density_min -0.735
_refine_diff_density_rms 0.094
_refine_ls_extinction_method none
_refine_ls_goodness_of_fit_ref 1.041
_refine_ls_hydrogen_treatment constr
_refine_ls_matrix_type full
_refine_ls_number_parameters 460
_refine_ls_number_reflns 5887
_refine_ls_number_restraints 0
_refine_ls_restrained_S_all 1.041
_refine_ls_R_factor_all 0.0225
_refine_ls_R_factor_gt 0.0215
_refine_ls_shift/su_max 0.001
_refine_ls_shift/su_mean 0.000
_refine_ls_structure_factor_coef Fsqd
_refine_ls_weighting_details 'calc w=1/[\s^2^(Fo^2^)+(0.0295P)^2^+2.1795P] where P=(Fo^2^+2Fc^2^)/3'
_refine_ls_weighting_scheme calc
_refine_ls_wR_factor_gt 0.0535
_refine_ls_wR_factor_ref 0.0540
_reflns_number_gt 5658
_reflns_number_total 5887
_reflns_threshold_expression >2sigma(I)
_cod_data_source_file c2dt11885h.txt
_cod_data_source_block 4
_cod_depositor_comments
;
The following automatic conversions were performed:

'_symmetry_cell_setting' value 'Triclinic' changed to 'triclinic'
according to /home/saulius/struct/CIF-dictionaries/cif_core.dic
dictionary named 'cif_core.dic' version 2.4.1 from 2010-06-29.

Automatic conversion script
Id: cif_fix_values 1715 2011-07-08 13:25:40Z adriana 
;
_cod_original_sg_symbol_H-M 'P-1 '
_cod_database_code 7018377

loop_
_symmetry_equiv_pos_as_xyz
'x, y, z'
'-x, -y, -z'

loop_
_atom_site_label
_atom_site_type_symbol
_atom_site_fract_x
_atom_site_fract_y
_atom_site_fract_z
_atom_site_U_iso_or_equiv
_atom_site_adp_type
_atom_site_occupancy
_atom_site_symmetry_multiplicity
_atom_site_calc_flag
_atom_site_refinement_flags
Pt Pt 0.957053(12) 0.291469(10) 0.710585(9) 0.01566(5) Uani 1 1 d .
Ag Ag 0.73700(3) 0.25275(2) 0.69506(2) 0.02498(7) Uani 1 1 d .
S S 0.60484(9) 0.13036(8) 0.75757(7) 0.0257(2) Uani 1 1 d .
F1 F 0.7579(2) 0.41299(18) 0.91179(17) 0.0299(5) Uani 1 1 d .
F2 F 0.7998(3) 0.4476(2) 1.09081(18) 0.0394(6) Uani 1 1 d .
F3 F 1.0479(3) 0.3720(2) 1.13229(17) 0.0464(7) Uani 1 1 d .
F4 F 1.2573(2) 0.2660(2) 0.98819(19) 0.0439(6) Uani 1 1 d .
F5 F 1.2205(2) 0.23315(18) 0.80777(16) 0.0285(5) Uani 1 1 d .
F6 F 0.8576(2) 0.12162(18) 0.88871(17) 0.0292(5) Uani 1 1 d .
F7 F 0.9718(2) -0.09918(18) 0.94387(18) 0.0352(5) Uani 1 1 d .
F8 F 1.2159(2) -0.22093(17) 0.84313(18) 0.0339(5) Uani 1 1 d .
F9 F 1.3426(2) -0.11578(18) 0.68353(18) 0.0343(5) Uani 1 1 d .
F10 F 1.2307(2) 0.10488(17) 0.62512(16) 0.0256(5) Uani 1 1 d .
N N 0.8738(3) 0.4621(2) 0.6561(2) 0.0186(6) Uani 1 1 d .
O1 O 0.5744(3) 0.4286(2) 0.6350(2) 0.0378(7) Uani 1 1 d .
C1 C 0.9870(3) 0.3224(3) 0.8491(3) 0.0189(7) Uani 1 1 d .
C2 C 0.8855(4) 0.3752(3) 0.9263(3) 0.0218(8) Uani 1 1 d .
C3 C 0.9037(4) 0.3936(3) 1.0194(3) 0.0281(9) Uani 1 1 d .
C4 C 1.0289(4) 0.3571(3) 1.0405(3) 0.0293(9) Uani 1 1 d .
C5 C 1.1342(4) 0.3029(3) 0.9679(3) 0.0288(9) Uani 1 1 d .
C6 C 1.1105(4) 0.2884(3) 0.8756(3) 0.0217(7) Uani 1 1 d .
C7 C 1.0368(3) 0.1245(3) 0.7523(3) 0.0188(7) Uani 1 1 d .
C8 C 0.9791(3) 0.0659(3) 0.8337(3) 0.0213(7) Uani 1 1 d .
C9 C 1.0348(4) -0.0479(3) 0.8642(3) 0.0232(8) Uani 1 1 d .
C10 C 1.1578(4) -0.1100(3) 0.8138(3) 0.0241(8) Uani 1 1 d .
C11 C 1.2215(4) -0.0559(3) 0.7331(3) 0.0239(8) Uani 1 1 d .
C12 C 1.1608(3) 0.0576(3) 0.7046(3) 0.0194(7) Uani 1 1 d .
C13 C 0.8439(3) 0.5543(3) 0.7047(3) 0.0212(7) Uani 1 1 d .
H13A H 0.8583 0.5447 0.7735 0.025 Uiso 1 1 calc R
C14 C 0.7921(4) 0.6647(3) 0.6583(3) 0.0240(8) Uani 1 1 d .
H14A H 0.7697 0.7286 0.6958 0.029 Uiso 1 1 calc R
C15 C 0.7739(3) 0.6801(3) 0.5581(3) 0.0233(8) Uani 1 1 d .
H15A H 0.7407 0.7548 0.5253 0.028 Uiso 1 1 calc R
C16 C 0.8044(3) 0.5849(3) 0.5043(3) 0.0203(7) Uani 1 1 d .
C17 C 0.7893(3) 0.5914(3) 0.3999(3) 0.0235(8) Uani 1 1 d .
H17A H 0.7571 0.6638 0.3628 0.028 Uiso 1 1 calc R
C18 C 0.8203(3) 0.4955(3) 0.3530(3) 0.0243(8) Uani 1 1 d .
H18A H 0.8101 0.5021 0.2834 0.029 Uiso 1 1 calc R
C19 C 0.8682(3) 0.3845(3) 0.4059(3) 0.0199(7) Uani 1 1 d .
C20 C 0.9002(3) 0.2830(3) 0.3611(3) 0.0229(8) Uani 1 1 d .
H20A H 0.8919 0.2860 0.2914 0.028 Uiso 1 1 calc R
C21 C 0.9431(4) 0.1800(3) 0.4168(3) 0.0246(8) Uani 1 1 d .
H21A H 0.9630 0.1122 0.3856 0.030 Uiso 1 1 calc R
C22 C 0.9585(3) 0.1726(3) 0.5199(3) 0.0213(7) Uani 1 1 d .
H22A H 0.9886 0.0997 0.5567 0.026 Uiso 1 1 calc R
C23 C 0.9307(3) 0.2697(3) 0.5693(3) 0.0187(7) Uani 1 1 d .
C24 C 0.8840(3) 0.3752(3) 0.5091(3) 0.0177(7) Uani 1 1 d .
C25 C 0.8534(3) 0.4766(3) 0.5566(3) 0.0173(7) Uani 1 1 d .
C26 C 0.7197(4) -0.0081(3) 0.7178(3) 0.0373(10) Uani 1 1 d .
H26A H 0.8119 -0.0094 0.7023 0.045 Uiso 1 1 calc R
H26B H 0.7127 -0.0695 0.7725 0.045 Uiso 1 1 calc R
C27 C 0.6785(7) -0.0227(4) 0.6213(4) 0.0699(19) Uani 1 1 d .
H27A H 0.7586 -0.0604 0.5715 0.084 Uiso 1 1 calc R
H27B H 0.6250 -0.0727 0.6399 0.084 Uiso 1 1 calc R
C28 C 0.6030(6) 0.0844(6) 0.5729(4) 0.0699(18) Uani 1 1 d .
H28A H 0.5520 0.0714 0.5273 0.084 Uiso 1 1 calc R
H28B H 0.6631 0.1226 0.5305 0.084 Uiso 1 1 calc R
C29 C 0.5118(4) 0.1570(4) 0.6540(3) 0.0379(10) Uani 1 1 d .
H29A H 0.4317 0.1364 0.6789 0.045 Uiso 1 1 calc R
H29B H 0.4848 0.2383 0.6273 0.045 Uiso 1 1 calc R
C30 C 0.5203(4) 0.5205(3) 0.6705(3) 0.0302(9) Uani 1 1 d .
C31 C 0.5153(5) 0.5341(5) 0.7796(4) 0.0510(13) Uani 1 1 d .
H31A H 0.5600 0.4600 0.8145 0.077 Uiso 1 1 calc R
H31B H 0.4229 0.5641 0.8142 0.077 Uiso 1 1 calc R
H31C H 0.5596 0.5871 0.7821 0.077 Uiso 1 1 calc R
C32 C 0.4571(4) 0.6246(4) 0.6048(4) 0.0412(11) Uani 1 1 d .
H32A H 0.4671 0.6046 0.5350 0.062 Uiso 1 1 calc R
H32B H 0.4998 0.6803 0.6020 0.062 Uiso 1 1 calc R
H32C H 0.3630 0.6574 0.6340 0.062 Uiso 1 1 calc R
O2 O 0.5525(4) 0.8130(4) 0.8312(3) 0.0705(12) Uani 1 1 d .
C33 C 0.4763(5) 0.8269(5) 0.9126(3) 0.0486(13) Uani 1 1 d .
C34 C 0.3900(5) 0.9429(5) 0.9416(4) 0.0523(13) Uani 1 1 d .
H34A H 0.4062 0.9996 0.8861 0.079 Uiso 1 1 calc R
H34B H 0.4097 0.9563 1.0052 0.079 Uiso 1 1 calc R
H34C H 0.2971 0.9493 0.9527 0.079 Uiso 1 1 calc R
C35 C 0.4650(5) 0.7282(5) 0.9881(4) 0.0483(12) Uani 1 1 d .
H35A H 0.5259 0.6569 0.9599 0.073 Uiso 1 1 calc R
H35B H 0.3742 0.7287 1.0006 0.073 Uiso 1 1 calc R
H35C H 0.4874 0.7344 1.0531 0.073 Uiso 1 1 calc R

loop_
_atom_site_aniso_label
_atom_site_aniso_U_11
_atom_site_aniso_U_22
_atom_site_aniso_U_33
_atom_site_aniso_U_23
_atom_site_aniso_U_13
_atom_site_aniso_U_12
Pt 0.01812(8) 0.01389(7) 0.01565(8) 0.00038(5) -0.00523(5) -0.00583(5)
Ag 0.02199(15) 0.02330(14) 0.03253(16) 0.00122(12) -0.00736(12) -0.01134(12)
S 0.0275(5) 0.0272(5) 0.0245(5) -0.0045(4) -0.0009(4) -0.0132(4)
F1 0.0263(11) 0.0302(12) 0.0294(12) -0.0033(9) -0.0010(9) -0.0076(9)
F2 0.0551(15) 0.0360(13) 0.0267(12) -0.0135(10) 0.0096(11) -0.0211(12)
F3 0.081(2) 0.0617(17) 0.0192(12) -0.0013(11) -0.0147(12) -0.0476(16)
F4 0.0418(14) 0.0676(17) 0.0358(14) 0.0076(12) -0.0229(12) -0.0301(13)
F5 0.0224(11) 0.0368(12) 0.0243(11) 0.0014(9) -0.0050(9) -0.0094(10)
F6 0.0240(11) 0.0265(11) 0.0296(12) 0.0049(9) 0.0011(9) -0.0071(9)
F7 0.0417(14) 0.0281(12) 0.0332(13) 0.0127(10) -0.0048(11) -0.0170(11)
F8 0.0441(14) 0.0149(10) 0.0398(13) 0.0047(9) -0.0152(11) -0.0053(10)
F9 0.0305(12) 0.0240(11) 0.0373(13) -0.0065(10) -0.0008(10) 0.0016(9)
F10 0.0262(11) 0.0241(11) 0.0213(11) 0.0000(9) 0.0002(9) -0.0065(9)
N 0.0166(14) 0.0175(14) 0.0206(15) 0.0022(12) -0.0025(12) -0.0066(12)
O1 0.0336(16) 0.0291(15) 0.0463(18) -0.0070(13) -0.0130(14) -0.0012(13)
C1 0.0236(18) 0.0171(17) 0.0188(17) 0.0004(14) -0.0040(14) -0.0108(14)
C2 0.0260(19) 0.0193(17) 0.0231(19) 0.0000(14) -0.0034(15) -0.0125(15)
C3 0.044(2) 0.0238(19) 0.0164(18) -0.0032(15) 0.0042(17) -0.0174(18)
C4 0.055(3) 0.031(2) 0.0157(18) 0.0022(15) -0.0118(18) -0.030(2)
C5 0.038(2) 0.034(2) 0.025(2) 0.0064(17) -0.0119(18) -0.0234(18)
C6 0.029(2) 0.0205(17) 0.0185(18) 0.0028(14) -0.0061(15) -0.0129(15)
C7 0.0236(18) 0.0161(16) 0.0196(17) 0.0001(14) -0.0095(15) -0.0077(14)
C8 0.0215(18) 0.0225(18) 0.0189(18) -0.0006(14) -0.0042(15) -0.0069(15)
C9 0.032(2) 0.0220(18) 0.0207(18) 0.0043(14) -0.0090(16) -0.0157(16)
C10 0.033(2) 0.0142(17) 0.0260(19) 0.0031(14) -0.0145(17) -0.0068(15)
C11 0.0236(19) 0.0218(18) 0.0251(19) -0.0047(15) -0.0084(16) -0.0034(15)
C12 0.0249(18) 0.0191(17) 0.0168(17) -0.0008(14) -0.0061(14) -0.0097(15)
C13 0.0212(18) 0.0192(17) 0.0254(19) -0.0051(14) -0.0037(15) -0.0085(15)
C14 0.0237(19) 0.0196(18) 0.029(2) -0.0036(15) -0.0013(16) -0.0090(15)
C15 0.0186(18) 0.0183(17) 0.030(2) 0.0035(15) -0.0025(15) -0.0068(14)
C16 0.0141(16) 0.0195(17) 0.0256(19) 0.0035(14) -0.0032(14) -0.0066(14)
C17 0.0190(18) 0.0237(18) 0.0242(19) 0.0090(15) -0.0055(15) -0.0074(15)
C18 0.0197(18) 0.032(2) 0.0191(18) 0.0024(15) -0.0061(15) -0.0068(16)
C19 0.0140(16) 0.0267(18) 0.0185(17) 0.0014(14) -0.0024(14) -0.0083(14)
C20 0.0193(18) 0.033(2) 0.0175(18) -0.0064(15) -0.0013(14) -0.0099(16)
C21 0.0226(19) 0.0264(19) 0.026(2) -0.0077(15) -0.0034(15) -0.0077(15)
C22 0.0237(18) 0.0192(17) 0.0198(18) -0.0004(14) -0.0034(15) -0.0070(15)
C23 0.0162(17) 0.0174(16) 0.0208(18) -0.0001(14) -0.0039(14) -0.0043(14)
C24 0.0134(16) 0.0199(17) 0.0195(17) 0.0009(14) -0.0013(14) -0.0075(14)
C25 0.0137(16) 0.0200(17) 0.0178(17) 0.0002(14) -0.0045(13) -0.0053(14)
C26 0.039(2) 0.025(2) 0.044(3) -0.0045(18) -0.007(2) -0.0060(18)
C27 0.118(5) 0.034(3) 0.044(3) -0.020(2) -0.021(3) -0.001(3)
C28 0.065(4) 0.092(5) 0.050(3) -0.032(3) -0.018(3) -0.009(3)
C29 0.026(2) 0.045(3) 0.044(3) -0.005(2) -0.0118(19) -0.0106(19)
C30 0.0174(18) 0.034(2) 0.040(2) -0.0076(18) -0.0038(17) -0.0079(17)
C31 0.038(3) 0.066(3) 0.047(3) -0.020(3) -0.007(2) -0.010(2)
C32 0.029(2) 0.028(2) 0.060(3) -0.008(2) -0.006(2) -0.0035(18)
O2 0.055(2) 0.124(4) 0.0323(19) -0.006(2) 0.0072(17) -0.040(2)
C33 0.040(3) 0.094(4) 0.027(2) -0.005(2) -0.005(2) -0.042(3)
C34 0.056(3) 0.082(4) 0.035(3) 0.004(3) -0.008(2) -0.045(3)
C35 0.048(3) 0.075(4) 0.031(2) -0.015(2) 0.000(2) -0.032(3)

loop_
_atom_type_symbol
_atom_type_description
_atom_type_scat_dispersion_real
_atom_type_scat_dispersion_imag
_atom_type_scat_source
C C 0.0033 0.0016 'International Tables Vol C Tables 4.2.6.8 and 6.1.1.4'
H H 0.0000 0.0000 'International Tables Vol C Tables 4.2.6.8 and 6.1.1.4'
N N 0.0061 0.0033 'International Tables Vol C Tables 4.2.6.8 and 6.1.1.4'
F F 0.0171 0.0103 'International Tables Vol C Tables 4.2.6.8 and 6.1.1.4'
S S 0.1246 0.1234 'International Tables Vol C Tables 4.2.6.8 and 6.1.1.4'
Ag Ag -0.8971 1.1015 'International Tables Vol C Tables 4.2.6.8 and 6.1.1.4'
Pt Pt -1.7033 8.3905 'International Tables Vol C Tables 4.2.6.8 and 6.1.1.4'
O O 0.0106 0.0060 'International Tables Vol C Tables 4.2.6.8 and 6.1.1.4'

loop_
_geom_angle_atom_site_label_1
_geom_angle_atom_site_label_2
_geom_angle_atom_site_label_3
_geom_angle
C7 Pt C23 94.98(13)
C7 Pt C1 87.88(13)
C23 Pt C1 176.37(12)
C7 Pt N 175.61(12)
C23 Pt N 80.64(12)
C1 Pt N 96.48(12)
C7 Pt Ag 87.69(10)
C23 Pt Ag 60.20(9)
C1 Pt Ag 122.28(9)
N Pt Ag 90.41(8)
O1 Ag S 102.00(8)
O1 Ag C23 97.16(11)
S Ag C23 143.10(8)
O1 Ag Pt 110.09(7)
S Ag Pt 144.95(3)
C23 Ag Pt 46.39(8)
C29 S C26 94.0(2)
C29 S Ag 101.80(15)
C26 S Ag 102.46(15)
C13 N C25 118.5(3)
C13 N Pt 128.0(2)
C25 N Pt 113.5(2)
C30 O1 Ag 131.3(3)
C6 C1 C2 112.8(3)
C6 C1 Pt 123.4(3)
C2 C1 Pt 123.8(3)
F1 C2 C3 115.9(3)
F1 C2 C1 119.7(3)
C3 C2 C1 124.4(4)
F2 C3 C4 119.1(3)
F2 C3 C2 121.2(4)
C4 C3 C2 119.6(4)
F3 C4 C3 120.3(4)
F3 C4 C5 120.6(4)
C3 C4 C5 119.1(3)
F4 C5 C4 119.6(3)
F4 C5 C6 121.6(4)
C4 C5 C6 118.8(4)
F5 C6 C5 115.2(3)
F5 C6 C1 119.6(3)
C5 C6 C1 125.2(4)
C8 C7 C12 113.3(3)
C8 C7 Pt 124.4(3)
C12 C7 Pt 122.2(3)
F6 C8 C9 115.7(3)
F6 C8 C7 119.7(3)
C9 C8 C7 124.6(3)
F7 C9 C8 121.1(3)
F7 C9 C10 119.4(3)
C8 C9 C10 119.5(3)
F8 C10 C9 120.8(3)
F8 C10 C11 120.5(3)
C9 C10 C11 118.7(3)
F9 C11 C12 121.2(3)
F9 C11 C10 119.2(3)
C12 C11 C10 119.6(3)
F10 C12 C11 116.0(3)
F10 C12 C7 119.7(3)
C11 C12 C7 124.3(3)
N C13 C14 122.4(3)
C15 C14 C13 119.5(3)
C14 C15 C16 119.7(3)
C15 C16 C25 117.7(3)
C15 C16 C17 124.2(3)
C25 C16 C17 118.1(3)
C18 C17 C16 120.8(3)
C17 C18 C19 121.7(3)
C20 C19 C24 117.4(3)
C20 C19 C18 123.7(3)
C24 C19 C18 118.9(3)
C21 C20 C19 120.5(3)
C20 C21 C22 121.1(3)
C23 C22 C21 121.7(3)
C22 C23 C24 115.4(3)
C22 C23 Pt 132.4(3)
C24 C23 Pt 112.0(2)
C22 C23 Ag 97.1(2)
C24 C23 Ag 106.0(2)
Pt C23 Ag 73.42(11)
C19 C24 C23 123.9(3)
C19 C24 C25 118.8(3)
C23 C24 C25 117.3(3)
N C25 C16 122.2(3)
N C25 C24 116.1(3)
C16 C25 C24 121.6(3)
C27 C26 S 105.0(3)
C28 C27 C26 112.2(4)
C27 C28 C29 108.8(5)
C28 C29 S 105.5(3)
O1 C30 C31 122.0(4)
O1 C30 C32 120.7(4)
C31 C30 C32 117.3(4)
O2 C33 C34 121.2(5)
O2 C33 C35 121.5(5)
C34 C33 C35 117.3(4)

loop_
_geom_bond_atom_site_label_1
_geom_bond_atom_site_label_2
_geom_bond_distance
Pt C7 2.006(3)
Pt C23 2.055(3)
Pt C1 2.080(3)
Pt N 2.091(3)
Pt Ag 2.7206(4)
Ag O1 2.438(3)
Ag S 2.4453(10)
Ag C23 2.463(3)
S C29 1.825(4)
S C26 1.826(4)
F1 C2 1.363(4)
F2 C3 1.356(4)
F3 C4 1.346(4)
F4 C5 1.343(5)
F5 C6 1.368(4)
F6 C8 1.367(4)
F7 C9 1.349(4)
F8 C10 1.345(4)
F9 C11 1.349(4)
F10 C12 1.360(4)
N C13 1.332(4)
N C25 1.371(4)
O1 C30 1.217(5)
C1 C6 1.384(5)
C1 C2 1.385(5)
C2 C3 1.376(5)
C3 C4 1.370(6)
C4 C5 1.374(6)
C5 C6 1.374(5)
C7 C8 1.385(5)
C7 C12 1.389(5)
C8 C9 1.375(5)
C9 C10 1.376(5)
C10 C11 1.381(5)
C11 C12 1.375(5)
C13 C14 1.398(5)
C14 C15 1.371(5)
C15 C16 1.404(5)
C16 C25 1.405(5)
C16 C17 1.430(5)
C17 C18 1.358(5)
C18 C19 1.432(5)
C19 C20 1.403(5)
C19 C24 1.412(5)
C20 C21 1.367(5)
C21 C22 1.412(5)
C22 C23 1.396(5)
C23 C24 1.423(5)
C24 C25 1.425(5)
C26 C27 1.525(7)
C27 C28 1.440(8)
C28 C29 1.480(7)
C30 C31 1.485(6)
C30 C32 1.487(6)
O2 C33 1.211(6)
C33 C34 1.486(8)
C33 C35 1.499(7)
